data_7201508
loop_
_publ_author_name
'Wong, Janet Shuk-Yee'
'Gu, Yan-Juan'
'Szeto, Lap'
'Wong, Wing-Tak'

_publ_section_title
;
 An open-channel architecture assembly from the
 [Os3(CO)8{&#x00B5;-\h3-ON&#xE001;CPh(NC5H4)}2] cluster
;
_journal_issue 1
_journal_name_full CrystEngComm
_journal_page_first 29
_journal_paper_doi 10.1039/b708080h
_journal_volume 10
_journal_year 2008
_chemical_formula_moiety 'C32 H18 N4 O10 Os3 '
_chemical_formula_sum 'C32 H18 N4 O10 Os3'
_chemical_formula_weight 1189.11
_space_group_IT_number 167
_symmetry_cell_setting trigonal
_symmetry_Int_Tables_number 167
_symmetry_space_group_name_Hall '-R 3 2"c'
_symmetry_space_group_name_H-M 'R -3 c :H'
_cell_angle_alpha 90.0000
_cell_angle_beta 90.0000
_cell_angle_gamma 120.0000
_cell_formula_units_Z 18
_cell_length_a 37.703(8)
_cell_length_b 37.703(8)
_cell_length_c 17.320(5)
_cell_measurement_reflns_used 43178
_cell_measurement_temperature 253(1)
_cell_measurement_theta_max 28.0
_cell_measurement_theta_min 1.1
_cell_volume 21322(9)
_computing_cell_refinement 'Saint (Bruker, 2002)'
_computing_data_collection 'Apex (Bruker, 2002)'
_computing_data_reduction 'CrystalStructure (Rigaku, 2007)'
_computing_molecular_graphics 'ORTEP-II (Johnson, 1976)'
_computing_publication_material 'CrystalStructure 3.8'
_computing_structure_refinement 'CRYSTALS (Carruthers et al., 1999)'
_computing_structure_solution 'DIRDIF99-PATTY (Beurskens et al., 1999)'
_diffrn_measured_fraction_theta_full 0.978
_diffrn_measured_fraction_theta_max 0.978
_diffrn_measurement_device_type 'Bruker Apex CCD'
_diffrn_measurement_method '\w & \f scans'
_diffrn_radiation_type 'Mo K\a'
_diffrn_radiation_wavelength 0.71073
_diffrn_reflns_av_R_equivalents 0.055
_diffrn_reflns_limit_h_max 49
_diffrn_reflns_limit_h_min -39
_diffrn_reflns_limit_k_max 36
_diffrn_reflns_limit_k_min -49
_diffrn_reflns_limit_l_max 21
_diffrn_reflns_limit_l_min -22
_diffrn_reflns_number 42081
_diffrn_reflns_theta_full 27.99
_diffrn_reflns_theta_max 27.99
_exptl_absorpt_coefficient_mu 8.064
_exptl_absorpt_correction_T_max 0.298
_exptl_absorpt_correction_T_min 0.198
_exptl_absorpt_correction_type multi-scan
_exptl_absorpt_process_details SADABS
_exptl_crystal_colour darkred
_exptl_crystal_density_diffrn 1.667
_exptl_crystal_density_method 'not measured'
_exptl_crystal_description needle
_exptl_crystal_F_000 9828.00
_exptl_crystal_size_max 0.45
_exptl_crystal_size_mid 0.08
_exptl_crystal_size_min 0.06
_refine_diff_density_max 3.08
_refine_diff_density_min -0.97
_refine_ls_extinction_method none
_refine_ls_goodness_of_fit_ref 1.011
_refine_ls_hydrogen_treatment constr
_refine_ls_number_parameters 231
_refine_ls_number_reflns 3963
_refine_ls_R_factor_gt 0.0538
_refine_ls_shift/su_max 0.0013
_refine_ls_structure_factor_coef F
_refine_ls_weighting_details 'w = 1/[0.0002Fo^2^ + \s(Fo^2^) + 0.435]'
_refine_ls_weighting_scheme calc
_refine_ls_wR_factor_ref 0.0648
_reflns_number_gt 3928
_reflns_number_total 5653
_reflns_threshold_expression F^2^>2.0\s(F^2^)
_cod_data_source_file b708080h.txt
_cod_data_source_block '_JW005-CCDC645290'
_cod_original_cell_volume 21321(9)
_cod_original_sg_symbol_H-M 'R -3 c'
_cod_original_formula_sum 'C32 H18 N4 O10 Os3 '
_cod_database_code 7201508

loop_
_symmetry_equiv_pos_site_id
_symmetry_equiv_pos_as_xyz
1 +X,+Y,+Z
2 -Y,+X-Y,+Z
3 -X+Y,-X,+Z
4 -X+Y,+Y,1/2+Z
5 +X,+X-Y,1/2+Z
6 -Y,-X,1/2+Z
7 -X,-Y,-Z
8 +Y,-X+Y,-Z
9 +X-Y,+X,-Z
10 +X-Y,-Y,1/2-Z
11 -X,-X+Y,1/2-Z
12 +Y,+X,1/2-Z
13 2/3+X,1/3+Y,1/3+Z
14 2/3-Y,1/3+X-Y,1/3+Z
15 2/3-X+Y,1/3-X,1/3+Z
16 2/3-X+Y,1/3+Y,5/6+Z
17 2/3+X,1/3+X-Y,5/6+Z
18 2/3-Y,1/3-X,5/6+Z
19 2/3-X,1/3-Y,1/3-Z
20 2/3+Y,1/3-X+Y,1/3-Z
21 2/3+X-Y,1/3+X,1/3-Z
22 2/3+X-Y,1/3-Y,5/6-Z
23 2/3-X,1/3-X+Y,5/6-Z
24 2/3+Y,1/3+X,5/6-Z
25 1/3+X,2/3+Y,2/3+Z
26 1/3-Y,2/3+X-Y,2/3+Z
27 1/3-X+Y,2/3-X,2/3+Z
28 1/3-X+Y,2/3+Y,1/6+Z
29 1/3+X,2/3+X-Y,1/6+Z
30 1/3-Y,2/3-X,1/6+Z
31 1/3-X,2/3-Y,2/3-Z
32 1/3+Y,2/3-X+Y,2/3-Z
33 1/3+X-Y,2/3+X,2/3-Z
34 1/3+X-Y,2/3-Y,1/6-Z
35 1/3-X,2/3-X+Y,1/6-Z
36 1/3+Y,2/3+X,1/6-Z

loop_
_atom_site_label
_atom_site_type_symbol
_atom_site_fract_x
_atom_site_fract_y
_atom_site_fract_z
_atom_site_U_iso_or_equiv
_atom_site_adp_type
_atom_site_occupancy
_atom_site_symmetry_multiplicity
_atom_site_calc_flag
_atom_site_refinement_flags
_atom_site_disorder_assembly
_atom_site_disorder_group
Os(1) Os 0.21215(2) 0.30615(2) 0.49338(3) 0.03020(14) Uani 1.00 1 d . . .
Os(2) Os 0.28356(2) 0.3333 0.5833 0.0423(2) Uani 1.00 2 d S . .
O(1) O 0.2050(3) 0.2233(3) 0.4863(6) 0.059(3) Uani 1.00 1 d . . .
O(2) O 0.2683(3) 0.3316(3) 0.3541(5) 0.053(3) Uani 1.00 1 d . . .
O(3) O 0.3150(4) 0.2875(5) 0.4849(8) 0.110(6) Uani 1.00 1 d . . .
O(4) O 0.2304(3) 0.2557(3) 0.6788(6) 0.056(3) Uani 1.00 1 d . . .
O(5) O 0.1863(2) 0.3022(2) 0.6647(4) 0.032(2) Uani 1.00 1 d . . .
N(1) N 0.1527(3) 0.2873(3) 0.4463(5) 0.029(2) Uani 1.00 1 d . . .
N(2) N 0.1733(3) 0.2926(3) 0.5912(5) 0.033(3) Uani 1.00 1 d . . .
C(1) C 0.2066(4) 0.2557(5) 0.4879(7) 0.043(4) Uani 1.00 1 d . . .
C(2) C 0.2460(4) 0.3221(4) 0.4068(7) 0.039(4) Uani 1.00 1 d . . .
C(3) C 0.3030(5) 0.3052(6) 0.5205(9) 0.066(6) Uani 1.00 1 d . . .
C(4) C 0.2517(4) 0.2856(5) 0.6452(8) 0.046(4) Uani 1.00 1 d . . .
C(5) C 0.1428(4) 0.2855(3) 0.3717(7) 0.034(3) Uani 1.00 1 d . . .
C(6) C 0.1035(3) 0.2711(4) 0.3455(7) 0.039(3) Uani 1.00 1 d . . .
C(7) C 0.0723(4) 0.2548(4) 0.3987(8) 0.042(4) Uani 1.00 1 d . . .
C(8) C 0.0809(3) 0.2550(4) 0.4754(8) 0.041(3) Uani 1.00 1 d . . .
C(9) C 0.1216(3) 0.2714(3) 0.4975(7) 0.033(3) Uani 1.00 1 d . . .
C(10) C 0.1340(3) 0.2751(3) 0.5788(6) 0.031(3) Uani 1.00 1 d . . .
C(11) C 0.1040(3) 0.2622(4) 0.6435(7) 0.033(3) Uani 1.00 1 d . . .
C(12) C 0.0980(4) 0.2290(4) 0.6888(8) 0.046(4) Uani 1.00 1 d . . .
C(13) C 0.0708(4) 0.2177(5) 0.7510(8) 0.058(4) Uani 1.00 1 d . . .
C(14) C 0.0503(4) 0.2376(5) 0.7665(8) 0.058(4) Uani 1.00 1 d . . .
C(15) C 0.0558(4) 0.2693(5) 0.7225(8) 0.053(5) Uani 1.00 1 d . . .
C(16) C 0.0828(4) 0.2821(4) 0.6601(8) 0.043(3) Uani 1.00 1 d . . .
H(1) H 0.1641 0.2948 0.3346 0.041 Uiso 1.00 1 c R . .
H(2) H 0.0981 0.2723 0.2923 0.047 Uiso 1.00 1 c R . .
H(3) H 0.0447 0.2434 0.3822 0.050 Uiso 1.00 1 c R . .
H(4) H 0.0596 0.2442 0.5127 0.049 Uiso 1.00 1 c R . .
H(5) H 0.1121 0.2145 0.6777 0.056 Uiso 1.00 1 c R . .
H(6) H 0.0666 0.1955 0.7830 0.070 Uiso 1.00 1 c R . .
H(7) H 0.0319 0.2293 0.8089 0.069 Uiso 1.00 1 c R . .
H(8) H 0.0411 0.2831 0.7338 0.063 Uiso 1.00 1 c R . .
H(9) H 0.0866 0.3046 0.6293 0.051 Uiso 1.00 1 c R . .

loop_
_atom_site_aniso_label
_atom_site_aniso_U_11
_atom_site_aniso_U_22
_atom_site_aniso_U_33
_atom_site_aniso_U_12
_atom_site_aniso_U_13
_atom_site_aniso_U_23
Os(1) 0.0278(2) 0.0485(3) 0.0247(2) 0.0268(2) 0.0044(2) 0.0076(2)
Os(2) 0.0327(2) 0.0820(6) 0.0288(4) 0.0410(3) 0.0032(2) 0.0064(3)
O(1) 0.080(8) 0.066(7) 0.062(7) 0.059(7) 0.002(6) -0.002(5)
O(2) 0.040(5) 0.086(8) 0.039(5) 0.035(5) 0.012(4) 0.012(5)
O(3) 0.115(12) 0.200(18) 0.081(10) 0.128(13) 0.038(9) 0.025(10)
O(4) 0.072(7) 0.077(8) 0.045(6) 0.057(7) 0.002(5) 0.010(5)
O(5) 0.039(5) 0.041(5) 0.024(4) 0.025(4) -0.004(3) 0.007(3)
N(1) 0.029(5) 0.042(6) 0.025(5) 0.024(5) 0.004(4) 0.007(4)
N(2) 0.044(6) 0.042(6) 0.026(5) 0.032(5) 0.002(4) 0.005(4)
C(1) 0.034(7) 0.074(11) 0.024(6) 0.028(7) 0.007(5) -0.001(6)
C(2) 0.037(7) 0.067(9) 0.029(6) 0.038(7) 0.000(5) 0.004(6)
C(3) 0.066(11) 0.122(16) 0.049(9) 0.077(12) 0.014(8) 0.014(10)
C(4) 0.047(8) 0.079(11) 0.034(7) 0.047(9) 0.002(6) 0.007(7)
C(5) 0.034(7) 0.038(7) 0.041(7) 0.026(6) 0.002(5) 0.009(6)
C(6) 0.029(6) 0.058(9) 0.028(6) 0.019(6) -0.005(5) 0.006(6)
C(7) 0.027(7) 0.057(9) 0.044(8) 0.024(6) -0.003(6) -0.005(6)
C(8) 0.021(6) 0.058(9) 0.037(7) 0.014(6) 0.006(5) 0.010(6)
C(9) 0.033(7) 0.035(7) 0.035(6) 0.020(6) 0.005(5) 0.004(5)
C(10) 0.030(6) 0.041(7) 0.029(6) 0.023(6) 0.000(5) 0.005(5)
C(11) 0.024(6) 0.040(7) 0.031(6) 0.011(5) 0.005(5) 0.002(5)
C(12) 0.040(8) 0.051(9) 0.047(8) 0.023(7) 0.014(6) 0.015(7)
C(13) 0.045(9) 0.068(11) 0.036(8) 0.009(8) 0.001(7) 0.021(7)
C(14) 0.033(8) 0.084(12) 0.035(8) 0.013(8) 0.001(6) -0.006(8)
C(15) 0.053(9) 0.083(12) 0.039(8) 0.046(9) 0.006(7) 0.006(8)
C(16) 0.031(7) 0.047(8) 0.038(7) 0.010(6) 0.011(5) 0.006(6)

loop_
_atom_type_symbol
_atom_type_description
_atom_type_scat_dispersion_real
_atom_type_scat_dispersion_imag
_atom_type_scat_source
C C 0.003 0.002
;
International Tables for Crystallography
(1992, Vol. C, Tables 4.2.6.8 and 6.1.1.4)
;
H H 0.000 0.000
;
International Tables for Crystallography
(1992, Vol. C, Table 6.1.1.4)
;
N N 0.006 0.003
;
International Tables for Crystallography
(1992, Vol. C, Tables 4.2.6.8 and 6.1.1.4)
;
O O 0.011 0.006
;
International Tables for Crystallography
(1992, Vol. C, Tables 4.2.6.8 and 6.1.1.4)
;
Os Os -1.216 7.603
;
International Tables for Crystallography
(1992, Vol. C, Tables 4.2.6.8 and 6.1.1.4)
;

loop_
_geom_angle_atom_site_label_1
_geom_angle_atom_site_label_2
_geom_angle_atom_site_label_3
_geom_angle
_geom_angle_publ_flag
_geom_angle_site_symmetry_1
_geom_angle_site_symmetry_2
_geom_angle_site_symmetry_3
Os(2) Os(1) O(5) 90.4(2) yes . . 34_556
Os(2) Os(1) N(1) 168.3(2) yes . . .
Os(2) Os(1) N(2) 93.7(3) yes . . .
Os(2) Os(1) C(1) 89.9(4) yes . . .
Os(2) Os(1) C(2) 87.3(4) yes . . .
O(5) Os(1) N(1) 84.9(4) yes 34_556 . .
O(5) Os(1) N(2) 83.6(4) yes 34_556 . .
O(5) Os(1) C(1) 178.5(4) yes 34_556 . .
O(5) Os(1) C(2) 91.5(6) yes 34_556 . .
N(1) Os(1) N(2) 75.2(4) yes . . .
N(1) Os(1) C(1) 94.5(5) yes . . .
N(1) Os(1) C(2) 103.5(5) yes . . .
N(2) Os(1) C(1) 94.9(5) yes . . .
N(2) Os(1) C(2) 175.1(7) yes . . .
C(1) Os(1) C(2) 89.9(7) yes . . .
Os(1) Os(2) Os(1) 78.88(2) yes . . 34_556
Os(1) Os(2) C(3) 92.7(5) yes . . .
Os(1) Os(2) C(3) 168.5(8) yes . . 34_556
Os(1) Os(2) C(4) 86.1(4) yes . . .
Os(1) Os(2) C(4) 80.0(4) yes . . 34_556
Os(1) Os(2) C(3) 168.5(4) yes 34_556 . .
Os(1) Os(2) C(3) 92.6(7) yes 34_556 . 34_556
Os(1) Os(2) C(4) 80.0(6) yes 34_556 . .
Os(1) Os(2) C(4) 86.1(6) yes 34_556 . 34_556
C(3) Os(2) C(3) 96.7(9) yes . . 34_556
C(3) Os(2) C(4) 91.8(8) yes . . .
C(3) Os(2) C(4) 100.2(8) yes . . 34_556
C(3) Os(2) C(4) 100.2(7) yes 34_556 . .
C(3) Os(2) C(4) 91.8(7) yes 34_556 . 34_556
C(4) Os(2) C(4) 162.0(8) yes . . 34_556
Os(1) O(5) N(2) 112.0(5) yes 34_556 . .
Os(1) N(1) C(5) 127.2(8) yes . . .
Os(1) N(1) C(9) 115.5(8) yes . . .
C(5) N(1) C(9) 116.9(10) yes . . .
Os(1) N(2) O(5) 125.0(7) yes . . .
Os(1) N(2) C(10) 117.5(8) yes . . .
O(5) N(2) C(10) 117.4(10) yes . . .
Os(1) C(1) O(1) 176.4(11) yes . . .
Os(1) C(2) O(2) 176.9(16) yes . . .
Os(2) C(3) O(3) 177.6(18) yes . . .
Os(2) C(4) O(4) 175.3(13) yes . . .
N(1) C(5) C(6) 124.0(12) yes . . .
N(1) C(5) H(1) 118.0 yes . . .
C(6) C(5) H(1) 118.0 yes . . .
C(5) C(6) C(7) 117.9(12) yes . . .
C(5) C(6) H(2) 121.1 yes . . .
C(7) C(6) H(2) 121.1 yes . . .
C(6) C(7) C(8) 120.2(12) yes . . .
C(6) C(7) H(3) 119.9 yes . . .
C(8) C(7) H(3) 119.9 yes . . .
C(7) C(8) C(9) 118.4(12) yes . . .
C(7) C(8) H(4) 120.8 yes . . .
C(9) C(8) H(4) 120.8 yes . . .
N(1) C(9) C(8) 122.5(11) yes . . .
N(1) C(9) C(10) 115.0(11) yes . . .
C(8) C(9) C(10) 122.4(11) yes . . .
N(2) C(10) C(9) 115.7(10) yes . . .
N(2) C(10) C(11) 121.9(10) yes . . .
C(9) C(10) C(11) 122.3(11) yes . . .
C(10) C(11) C(12) 117.9(15) yes . . .
C(10) C(11) C(16) 122.3(13) yes . . .
C(12) C(11) C(16) 119.8(12) yes . . .
C(11) C(12) C(13) 117.9(18) yes . . .
C(11) C(12) H(5) 121.1 yes . . .
C(13) C(12) H(5) 121.1 yes . . .
C(12) C(13) C(14) 121.5(17) yes . . .
C(12) C(13) H(6) 119.2 yes . . .
C(14) C(13) H(6) 119.2 yes . . .
C(13) C(14) C(15) 120.4(15) yes . . .
C(13) C(14) H(7) 119.8 yes . . .
C(15) C(14) H(7) 119.8 yes . . .
C(14) C(15) C(16) 121(2) yes . . .
C(14) C(15) H(8) 119.7 yes . . .
C(16) C(15) H(8) 119.7 yes . . .
C(11) C(16) C(15) 119.7(16) yes . . .
C(11) C(16) H(9) 120.1 yes . . .
C(15) C(16) H(9) 120.1 yes . . .

loop_
_geom_bond_atom_site_label_1
_geom_bond_atom_site_label_2
_geom_bond_distance
_geom_bond_publ_flag
_geom_bond_site_symmetry_1
_geom_bond_site_symmetry_2
Os(1) Os(2) 2.8226(8) yes . .
Os(1) O(5) 2.111(10) yes . 34_556
Os(1) N(1) 2.145(10) yes . .
Os(1) N(2) 2.128(10) yes . .
Os(1) C(1) 1.81(2) yes . .
Os(1) C(2) 1.862(13) yes . .
Os(2) C(3) 1.90(2) yes . .
Os(2) C(3) 1.904(16) yes . 34_556
Os(2) C(4) 1.916(15) yes . .
Os(2) C(4) 1.916(18) yes . 34_556
O(1) C(1) 1.19(2) yes . .
O(2) C(2) 1.171(16) yes . .
O(3) C(3) 1.15(3) yes . .
O(4) C(4) 1.161(18) yes . .
O(5) N(2) 1.347(12) yes . .
N(1) C(5) 1.337(16) yes . .
N(1) C(9) 1.349(15) yes . .
N(2) C(10) 1.303(17) yes . .
C(5) C(6) 1.374(19) yes . .
C(5) H(1) 0.950 yes . .
C(6) C(7) 1.374(18) yes . .
C(6) H(2) 0.950 yes . .
C(7) C(8) 1.366(19) yes . .
C(7) H(3) 0.950 yes . .
C(8) C(9) 1.391(19) yes . .
C(8) H(4) 0.950 yes . .
C(9) C(10) 1.470(17) yes . .
C(10) C(11) 1.492(17) yes . .
C(11) C(12) 1.40(2) yes . .
C(11) C(16) 1.37(2) yes . .
C(12) C(13) 1.40(2) yes . .
C(12) H(5) 0.950 yes . .
C(13) C(14) 1.35(3) yes . .
C(13) H(6) 0.950 yes . .
C(14) C(15) 1.34(2) yes . .
C(14) H(7) 0.950 yes . .
C(15) C(16) 1.40(2) yes . .
C(15) H(8) 0.950 yes . .
C(16) H(9) 0.950 yes . .

loop_
_geom_contact_atom_site_label_1
_geom_contact_atom_site_label_2
_geom_contact_distance
_geom_contact_publ_flag
_geom_contact_site_symmetry_1
_geom_contact_site_symmetry_2
Os(1) Os(1) 3.5861(7) . . 34_556

loop_
_geom_hbond_atom_site_label_D
_geom_hbond_atom_site_label_H
_geom_hbond_atom_site_label_A
_geom_hbond_site_symmetry_A
_geom_hbond_distance_DH
_geom_hbond_distance_HA
_geom_hbond_distance_DA
_geom_hbond_angle_DHA
_geom_hbond_publ_flag
C(6) H(2) O(5) 4_554 0.95 2.42 3.294(14) 153 .
C(8) H(4) O(1) 9_556 0.95 2.54 3.306(15) 138 .
